data_8100241
loop_
_publ_author_name
'Mizuguchi, Jin'

_publ_section_title
;
Crystal structure of bisbenzimidazo[2,1-b:2',1'-i]benzo[lmn][3,8]phenanthroline-
8,17-dione, C~26~H~12~N~4~O~2~
;
_journal_issue 1
_journal_name_full 'Zeitschrift f\"ur Kristallographie - New Crystal Structures'
_journal_page_first 139
_journal_page_last 140
_journal_volume 218
_journal_year 2003
_chemical_formula_structural 'C26 H12 N4 O2'
_chemical_formula_sum 'C26 H12 N4 O2'
_chemical_formula_weight 412.41
_space_group_IT_number 14
_symmetry_cell_setting monoclinic
_symmetry_space_group_name_Hall '-P 2ybc'
_symmetry_space_group_name_H-M 'P 1 21/c 1'
_cell_angle_alpha 90
_cell_angle_beta 102.98(2)
_cell_angle_gamma 90
_cell_formula_units_Z 2
_cell_length_a 12.423(3)
_cell_length_b 4.722(1)
_cell_length_c 16.110(4)
_cell_measurement_temperature 93
_cell_volume 920.9(4)
_exptl_crystal_density_diffrn 1.487
_cod_original_sg_symbol_H-M 'P 21/c'
_cod_database_code 8100241

loop_
_symmetry_equiv_pos_as_xyz
x,y,z
-x,1/2+y,1/2-z
-x,-y,-z
x,1/2-y,1/2+z

loop_
_atom_site_label
_atom_site_type_symbol
_atom_site_fract_x
_atom_site_fract_y
_atom_site_fract_z
_atom_site_U_iso_or_equiv
_atom_site_adp_type
_atom_site_occupancy
_atom_site_calc_flag
_atom_site_refinement_flags
_atom_site_disorder_assembly
_atom_site_disorder_group
O(1) O 0.8747(4) 0.596(1) 0.2966(3) 0.058(2) Uiso 0.50 d P . .
O(2) O 0.7131(4) 0.427(1) 0.5495(3) 0.063(2) Uiso 0.50 d P . .
N(1) N 0.8480(5) 0.594(1) 0.3172(4) 0.050(2) Uiso 0.50 d P . .
N(2) N 0.7957(2) 0.5102(6) 0.4238(2) 0.0641(9) Uani 1.00 d . . .
N(3) N 0.7177(5) 0.466(1) 0.5210(4) 0.057(2) Uiso 0.50 d P . .
C(1) C 0.7616(5) 0.756(1) 0.3133(4) 0.050(2) Uiso 0.50 d P . .
C(2) C 0.7111(6) 0.952(2) 0.2532(4) 0.061(2) Uiso 0.50 d P . .
C(3) C 0.6215(6) 1.095(2) 0.2668(5) 0.070(2) Uiso 0.50 d P . .
C(4) C 0.5798(3) 1.0547(8) 0.3389(3) 0.086(1) Uani 1.00 d . . .
C(5) C 0.6309(6) 0.844(2) 0.4036(4) 0.062(2) Uiso 0.50 d P . .
C(6) C 0.7168(3) 0.7076(7) 0.3910(3) 0.069(1) Uani 1.00 d . . .
C(7) C 0.6734(7) 0.910(2) 0.3305(6) 0.088(3) Uiso 0.50 d P . .
C(8) C 0.5237(9) 1.016(2) 0.4030(7) 0.118(4) Uiso 0.50 d P . .
C(9) C 0.5619(8) 0.821(2) 0.4677(6) 0.098(3) Uiso 0.50 d P . .
C(10) C 0.6547(6) 0.674(2) 0.4646(5) 0.075(2) Uiso 0.50 d P . .
C(11) C 0.7917(3) 0.3756(8) 0.5000(2) 0.067(1) Uani 1.00 d . . .
C(12) C 0.8776(3) 0.1638(7) 0.5315(2) 0.0554(10) Uani 1.00 d . . .
C(13) C 0.9587(2) 0.1016(7) 0.4845(2) 0.054(1) Uani 1.00 d . . .
C(14) C 0.9582(3) 0.2429(7) 0.4065(2) 0.057(1) Uani 1.00 d . . .
C(15) C 0.8733(3) 0.4520(8) 0.3753(2) 0.066(1) Uani 1.00 d . . .
C(16) C 0.8809(3) 0.0220(8) 0.6069(2) 0.064(1) Uani 1.00 d . . .
C(17) C 1.0374(3) 0.1767(8) 0.3625(2) 0.064(1) Uani 1.00 d . . .
H(1) H 1.0361 0.2721 0.3086 0.0793 Uiso 1.00 calc . . .
H(2) H 0.8247 0.0613 0.6395 0.0798 Uiso 1.00 calc . . .
H(3) H 0.7384 0.987 0.2035 0.073 Uiso 0.50 calc . . .
H(4) H 0.5861 1.228 0.2253 0.085 Uiso 0.50 calc . . .
H(5) H 0.5183 1.163 0.3467 0.103 Uiso 0.50 calc . . .
H(8) H 0.5516 1.1933 0.2970 0.1034 Uiso 0.50 calc . . .
H(7) H 0.6022 0.810 0.4526 0.075 Uiso 0.50 calc . . .
H(6) H 0.7071 0.948 0.2842 0.106 Uiso 0.50 calc . . .
H(9) H 0.4590 1.123 0.4030 0.142 Uiso 0.50 calc . . .
H(10) H 0.5243 0.791 0.5122 0.118 Uiso 0.50 calc . . .

loop_
_atom_site_aniso_label
_atom_site_aniso_U_11
_atom_site_aniso_U_22
_atom_site_aniso_U_33
_atom_site_aniso_U_12
_atom_site_aniso_U_13
_atom_site_aniso_U_23
N(2) 0.050(2) 0.048(2) 0.082(2) 0.001(1) -0.011(2) -0.016(2)
C(4) 0.055(2) 0.045(2) 0.132(4) 0.009(2) -0.033(2) -0.008(2)
C(6) 0.056(2) 0.029(2) 0.098(3) 0.006(2) -0.032(2) -0.002(2)
C(11) 0.057(2) 0.049(2) 0.083(3) -0.002(2) -0.009(2) -0.018(2)
C(12) 0.046(2) 0.041(2) 0.070(2) -0.002(2) -0.005(2) -0.011(2)
C(13) 0.045(2) 0.040(2) 0.066(2) -0.004(1) -0.011(2) -0.015(2)
C(14) 0.053(2) 0.042(2) 0.064(2) -0.003(2) -0.010(2) -0.007(2)
C(15) 0.058(2) 0.047(2) 0.075(2) -0.008(2) -0.019(2) -0.013(2)
C(16) 0.057(2) 0.053(2) 0.076(2) -0.002(2) 0.001(2) -0.011(2)
C(17) 0.060(2) 0.055(2) 0.069(2) -0.004(2) -0.002(2) -0.004(2)

loop_
_geom_bond_atom_site_label_1
_geom_bond_atom_site_label_2
_geom_bond_distance
_geom_bond_site_symmetry_1
_geom_bond_site_symmetry_2
_geom_bond_publ_flag
O(1) N(1) 0.519(8) . . yes
O(1) C(1) 1.669(8) . . yes
O(1) C(15) 1.442(6) . . yes
O(2) N(3) 0.510(8) . . yes
O(2) C(11) 1.415(6) . . yes
N(1) C(1) 1.308(8) . . yes
N(1) C(15) 1.135(6) . . yes
N(2) C(6) 1.370(4) . . yes
N(2) C(11) 1.392(5) . . yes
N(2) C(15) 1.398(4) . . yes
N(3) C(10) 1.443(10) . . yes
N(3) C(11) 1.132(7) . . yes
C(1) C(2) 1.387(9) . . yes
C(1) C(6) 1.497(7) . . yes
C(1) C(7) 1.39(1) . . yes
C(2) C(3) 1.361(10) . . yes
C(2) C(7) 1.44(1) . . yes
C(3) C(4) 1.387(8) . . yes
C(3) C(7) 1.39(1) . . yes
C(4) C(5) 1.475(8) . . yes
C(4) C(7) 1.382(10) . . yes
C(4) C(8) 1.38(1) . . yes
C(5) C(6) 1.301(8) . . yes
C(5) C(7) 1.43(1) . . yes
C(5) C(8) 1.56(1) . . yes
C(5) C(9) 1.49(1) . . yes
C(5) C(10) 1.254(10) . . yes
C(6) C(7) 1.384(9) . . yes
C(6) C(10) 1.561(9) . . yes
C(8) C(9) 1.39(1) . . yes
C(9) C(10) 1.36(1) . . yes
C(11) C(12) 1.467(5) . . yes
C(12) C(13) 1.419(4) . . yes
C(12) C(16) 1.380(5) . . yes
C(13) C(13) 1.412(6) . 3_756 yes
C(13) C(14) 1.422(4) . . yes
C(14) C(15) 1.450(5) . . yes
C(14) C(17) 1.372(5) . . yes
C(16) C(17) 1.389(5) . 3_756 yes
